data_4081310
loop_
_publ_author_name
'Badaj, Anna C.'
'Lavoie, Gino G.'

_publ_section_title
;
 Reactivity Study of Imino-N-Heterocyclic Carbene Palladium(II) Methyl
 Complexes
;
_journal_issue 16
_journal_name_full Organometallics
_journal_page_first 4577
_journal_paper_doi 10.1021/om400533d
_journal_volume 32
_journal_year 2013
_chemical_formula_moiety 'C44 H50 Cl1.49 I0.51 N6 Pd1'
_chemical_formula_sum 'C44 H50 Cl1.49 I0.51 N6 Pd'
_chemical_formula_weight 887.08
_chemical_name_systematic
;
 ?
;
_space_group_IT_number 2
_symmetry_cell_setting triclinic
_symmetry_space_group_name_Hall '-P 1'
_symmetry_space_group_name_H-M 'P -1'
_atom_sites_solution_hydrogens geom
_atom_sites_solution_primary direct
_atom_sites_solution_secondary difmap
_audit_creation_method SHELXL-97
_cell_angle_alpha 73.478(3)
_cell_angle_beta 83.797(4)
_cell_angle_gamma 74.338(3)
_cell_formula_units_Z 1
_cell_length_a 8.0692(5)
_cell_length_b 11.6654(8)
_cell_length_c 12.175(6)
_cell_measurement_reflns_used 8883
_cell_measurement_temperature 150(2)
_cell_measurement_theta_max 27.48
_cell_measurement_theta_min 2.55
_cell_volume 1057.3(5)
_computing_cell_refinement 'Denzo-SMN (Otwinowski & Minor, 1997)'
_computing_data_collection 'Collect (Nonius B.V., 1997-2002)'
_computing_data_reduction Denzo-SMN
_computing_molecular_graphics 'CAMERON (Watkin, Prout & Pearce, 1996)'
_computing_publication_material 'SHELXL-97 (Sheldrick, 2008)'
_computing_structure_refinement 'SHELXL-97 (Sheldrick, 2008)'
_computing_structure_solution 'SHELXS-97 (Sheldrick, 2008)'
_diffrn_ambient_temperature 150(1)
_diffrn_detector_area_resol_mean 9
_diffrn_measured_fraction_theta_full 0.993
_diffrn_measured_fraction_theta_max 0.993
_diffrn_measurement_device_type 'Nonius KappaCCD'
_diffrn_measurement_method '\f scans and \w scans with \k offsets'
_diffrn_radiation_monochromator graphite
_diffrn_radiation_source 'fine-focus sealed tube'
_diffrn_radiation_type MoK\a
_diffrn_radiation_wavelength 0.71073
_diffrn_reflns_av_R_equivalents 0.0799
_diffrn_reflns_av_sigmaI/netI 0.1104
_diffrn_reflns_limit_h_max 10
_diffrn_reflns_limit_h_min -10
_diffrn_reflns_limit_k_max 15
_diffrn_reflns_limit_k_min -15
_diffrn_reflns_limit_l_max 15
_diffrn_reflns_limit_l_min -15
_diffrn_reflns_number 12964
_diffrn_reflns_theta_full 27.49
_diffrn_reflns_theta_max 27.49
_diffrn_reflns_theta_min 2.62
_exptl_absorpt_coefficient_mu 0.944
_exptl_absorpt_correction_T_max 0.964
_exptl_absorpt_correction_T_min 0.769
_exptl_absorpt_correction_type multi-scan
_exptl_absorpt_process_details
;
multi-scan from symmetry-related measurements 
 Sortav (Blessing 1995)
;
_exptl_crystal_colour colourless
_exptl_crystal_density_diffrn 1.393
_exptl_crystal_density_method 'not measured'
_exptl_crystal_description prism
_exptl_crystal_F_000 454
_exptl_crystal_size_max 0.23
_exptl_crystal_size_mid 0.22
_exptl_crystal_size_min 0.04
_refine_diff_density_max 0.484
_refine_diff_density_min -0.683
_refine_diff_density_rms 0.105
_refine_ls_extinction_method none
_refine_ls_goodness_of_fit_ref 1.025
_refine_ls_hydrogen_treatment constr
_refine_ls_matrix_type full
_refine_ls_number_parameters 257
_refine_ls_number_reflns 4828
_refine_ls_number_restraints 0
_refine_ls_restrained_S_all 1.025
_refine_ls_R_factor_all 0.1209
_refine_ls_R_factor_gt 0.0558
_refine_ls_shift/su_max 0.001
_refine_ls_shift/su_mean 0.000
_refine_ls_structure_factor_coef Fsqd
_refine_ls_weighting_details 'calc w=1/[\s^2^(Fo^2^)+(0.0325P)^2^+0.8140P] where P=(Fo^2^+2Fc^2^)/3'
_refine_ls_weighting_scheme calc
_refine_ls_wR_factor_gt 0.0938
_refine_ls_wR_factor_ref 0.1149
_reflns_number_gt 2942
_reflns_number_total 4828
_reflns_threshold_expression >2\s(I)
_cod_data_source_file om400533d_si_002.cif
_cod_data_source_block k11276
_cod_original_formula_sum 'C44 H50 Cl1.49 I0.51 N6 Pd1'
_cod_database_code 4081310

loop_
_symmetry_equiv_pos_as_xyz
'x, y, z'
'-x, -y, -z'

loop_
_atom_site_label
_atom_site_type_symbol
_atom_site_fract_x
_atom_site_fract_y
_atom_site_fract_z
_atom_site_U_iso_or_equiv
_atom_site_adp_type
_atom_site_occupancy
_atom_site_symmetry_multiplicity
_atom_site_calc_flag
_atom_site_refinement_flags
_atom_site_disorder_assembly
_atom_site_disorder_group
Cl1 Cl 0.2594(10) 0.6408(9) 0.3910(9) 0.073(3) Uani 0.744(2) 1 d P A 1
I1 I 0.2398(8) 0.6544(7) 0.3748(7) 0.0437(8) Uani 0.256(2) 1 d P A 2
Pd1 Pd 0.5000 0.5000 0.5000 0.03261(17) Uani 1 2 d S . .
N1 N 0.4425(4) 0.2661(3) 0.4577(3) 0.0328(8) Uani 1 1 d . . .
N2 N 0.5691(4) 0.3639(3) 0.3129(3) 0.0328(8) Uani 1 1 d . . .
N3 N 0.3930(4) 0.1070(3) 0.6040(3) 0.0343(8) Uani 1 1 d . . .
C1 C 0.4987(5) 0.3716(3) 0.4179(3) 0.0305(9) Uani 1 1 d . A .
C2 C 0.4804(5) 0.1941(4) 0.3800(3) 0.0385(11) Uani 1 1 d . A .
H2 H 0.4568 0.1181 0.3893 0.046 Uiso 1 1 calc R . .
C3 C 0.5575(6) 0.2572(4) 0.2896(3) 0.0409(11) Uani 1 1 d . A .
H3 H 0.5965 0.2335 0.2227 0.049 Uiso 1 1 calc R . .
C4 C 0.3674(5) 0.2220(4) 0.5700(3) 0.0342(10) Uani 1 1 d . A .
C5 C 0.2652(6) 0.3170(4) 0.6269(4) 0.0461(12) Uani 1 1 d . . .
H5A H 0.1899 0.2813 0.6851 0.069 Uiso 1 1 calc R A .
H5B H 0.1981 0.3847 0.5711 0.069 Uiso 1 1 calc R . .
H5C H 0.3416 0.3463 0.6611 0.069 Uiso 1 1 calc R . .
C6 C 0.3248(5) 0.0508(3) 0.7134(3) 0.0306(9) Uani 1 1 d . A .
C7 C 0.4317(5) 0.0118(4) 0.8076(3) 0.0350(10) Uani 1 1 d . . .
C8 C 0.3702(6) -0.0511(4) 0.9121(4) 0.0414(11) Uani 1 1 d . A .
H8 H 0.4390 -0.0782 0.9756 0.050 Uiso 1 1 calc R . .
C9 C 0.2091(6) -0.0743(4) 0.9238(4) 0.0420(11) Uani 1 1 d . . .
H9 H 0.1686 -0.1142 0.9949 0.050 Uiso 1 1 calc R A .
C10 C 0.1087(6) -0.0377(4) 0.8288(4) 0.0426(11) Uani 1 1 d . A .
H10 H 0.0011 -0.0544 0.8366 0.051 Uiso 1 1 calc R . .
C11 C 0.1649(5) 0.0236(4) 0.7218(3) 0.0369(10) Uani 1 1 d . . .
C12 C 0.6080(6) 0.0354(5) 0.7928(4) 0.0514(13) Uani 1 1 d . A .
H12A H 0.6697 -0.0066 0.8619 0.077 Uiso 1 1 calc R . .
H12B H 0.5974 0.1226 0.7765 0.077 Uiso 1 1 calc R . .
H12C H 0.6695 0.0054 0.7304 0.077 Uiso 1 1 calc R . .
C13 C 0.0635(6) 0.0552(5) 0.6160(4) 0.0579(14) Uani 1 1 d . A .
H13A H 0.0290 0.1434 0.5859 0.087 Uiso 1 1 calc R . .
H13B H -0.0368 0.0233 0.6350 0.087 Uiso 1 1 calc R . .
H13C H 0.1337 0.0193 0.5595 0.087 Uiso 1 1 calc R . .
C14 C 0.6534(5) 0.4522(4) 0.2340(3) 0.0331(10) Uani 1 1 d . A .
C15 C 0.5556(6) 0.5444(4) 0.1491(3) 0.0411(11) Uani 1 1 d . . .
C16 C 0.6394(7) 0.6280(4) 0.0747(4) 0.0494(12) Uani 1 1 d . A .
H16 H 0.5770 0.6916 0.0178 0.059 Uiso 1 1 calc R . .
C17 C 0.8128(6) 0.6193(4) 0.0830(4) 0.0462(12) Uani 1 1 d . . .
C18 C 0.9049(6) 0.5220(4) 0.1655(4) 0.0466(12) Uani 1 1 d . A .
H18 H 1.0223 0.5134 0.1694 0.056 Uiso 1 1 calc R . .
C19 C 0.8289(6) 0.4365(4) 0.2428(3) 0.0393(11) Uani 1 1 d . . .
C20 C 0.3695(6) 0.5540(5) 0.1326(4) 0.0639(15) Uani 1 1 d . A .
H20A H 0.3228 0.6295 0.0762 0.096 Uiso 1 1 calc R . .
H20B H 0.3057 0.5536 0.2039 0.096 Uiso 1 1 calc R . .
H20C H 0.3614 0.4851 0.1070 0.096 Uiso 1 1 calc R . .
C21 C 0.8967(7) 0.7145(5) 0.0017(4) 0.0713(17) Uani 1 1 d . A .
H21A H 0.8351 0.7489 -0.0682 0.107 Uiso 1 1 calc R . .
H21B H 1.0140 0.6756 -0.0148 0.107 Uiso 1 1 calc R . .
H21C H 0.8939 0.7790 0.0368 0.107 Uiso 1 1 calc R . .
C22 C 0.9352(6) 0.3302(5) 0.3284(4) 0.0613(15) Uani 1 1 d . A .
H22A H 0.8987 0.3371 0.4044 0.092 Uiso 1 1 calc R . .
H22B H 1.0543 0.3311 0.3155 0.092 Uiso 1 1 calc R . .
H22C H 0.9206 0.2541 0.3201 0.092 Uiso 1 1 calc R . .

loop_
_atom_site_aniso_label
_atom_site_aniso_U_11
_atom_site_aniso_U_22
_atom_site_aniso_U_33
_atom_site_aniso_U_23
_atom_site_aniso_U_13
_atom_site_aniso_U_12
Cl1 0.101(6) 0.048(3) 0.063(3) -0.022(3) -0.001(3) -0.002(3)
I1 0.0376(12) 0.0330(13) 0.0574(19) -0.0095(12) -0.0068(12) -0.0040(11)
Pd1 0.0399(3) 0.0223(3) 0.0363(3) -0.0079(2) 0.0091(2) -0.0129(2)
N1 0.049(2) 0.0252(18) 0.0281(18) -0.0101(14) 0.0106(15) -0.0167(16)
N2 0.045(2) 0.0238(18) 0.0315(18) -0.0087(15) 0.0084(15) -0.0151(16)
N3 0.044(2) 0.028(2) 0.0329(19) -0.0079(15) 0.0097(15) -0.0155(17)
C1 0.041(2) 0.021(2) 0.030(2) -0.0059(17) 0.0054(18) -0.0124(19)
C2 0.061(3) 0.024(2) 0.038(2) -0.0117(19) 0.011(2) -0.023(2)
C3 0.063(3) 0.029(2) 0.034(2) -0.0105(19) 0.011(2) -0.019(2)
C4 0.043(3) 0.034(3) 0.029(2) -0.0093(19) 0.0100(18) -0.019(2)
C5 0.060(3) 0.029(2) 0.049(3) -0.013(2) 0.025(2) -0.018(2)
C6 0.040(2) 0.025(2) 0.030(2) -0.0095(17) 0.0103(19) -0.0145(19)
C7 0.043(3) 0.034(2) 0.034(2) -0.0129(19) 0.006(2) -0.019(2)
C8 0.051(3) 0.042(3) 0.037(2) -0.014(2) 0.002(2) -0.019(2)
C9 0.052(3) 0.037(3) 0.038(3) -0.008(2) 0.014(2) -0.021(2)
C10 0.036(3) 0.042(3) 0.048(3) -0.007(2) 0.011(2) -0.017(2)
C11 0.036(2) 0.032(2) 0.042(2) -0.008(2) 0.0041(19) -0.011(2)
C12 0.054(3) 0.068(4) 0.044(3) -0.017(2) 0.006(2) -0.035(3)
C13 0.055(3) 0.065(4) 0.053(3) -0.001(3) -0.002(2) -0.029(3)
C14 0.047(3) 0.027(2) 0.029(2) -0.0088(18) 0.0094(19) -0.018(2)
C15 0.055(3) 0.037(3) 0.034(2) -0.006(2) 0.001(2) -0.022(2)
C16 0.066(4) 0.038(3) 0.037(3) 0.002(2) -0.004(2) -0.013(3)
C17 0.062(3) 0.039(3) 0.041(3) -0.013(2) 0.018(2) -0.024(3)
C18 0.042(3) 0.045(3) 0.054(3) -0.017(2) 0.018(2) -0.017(2)
C19 0.042(3) 0.032(2) 0.042(3) -0.011(2) 0.008(2) -0.009(2)
C20 0.057(3) 0.075(4) 0.057(3) 0.002(3) -0.017(3) -0.027(3)
C21 0.090(4) 0.051(3) 0.070(4) -0.004(3) 0.026(3) -0.037(3)
C22 0.053(3) 0.049(3) 0.062(3) 0.005(3) 0.006(3) -0.003(3)

loop_
_atom_type_symbol
_atom_type_description
_atom_type_scat_dispersion_real
_atom_type_scat_dispersion_imag
_atom_type_scat_source
C C 0.0033 0.0016 'International Tables Vol C Tables 4.2.6.8 and 6.1.1.4'
H H 0.0000 0.0000 'International Tables Vol C Tables 4.2.6.8 and 6.1.1.4'
Cl Cl 0.1484 0.1585 'International Tables Vol C Tables 4.2.6.8 and 6.1.1.4'
N N 0.0061 0.0033 'International Tables Vol C Tables 4.2.6.8 and 6.1.1.4'
Pd Pd -0.9988 1.0072 'International Tables Vol C Tables 4.2.6.8 and 6.1.1.4'
I I -0.4742 1.8119 'International Tables Vol C Tables 4.2.6.8 and 6.1.1.4'

loop_
_geom_angle_atom_site_label_1
_geom_angle_atom_site_label_2
_geom_angle_atom_site_label_3
_geom_angle
_geom_angle_site_symmetry_1
_geom_angle_site_symmetry_3
C1 Pd1 C1 180.000(1) . 2_666
C1 Pd1 Cl1 89.7(2) . 2_666
C1 Pd1 Cl1 90.3(2) 2_666 2_666
C1 Pd1 Cl1 90.3(2) . .
C1 Pd1 Cl1 89.7(2) 2_666 .
Cl1 Pd1 Cl1 180.000(1) 2_666 .
C1 Pd1 I1 90.61(18) . 2_666
C1 Pd1 I1 89.39(18) 2_666 2_666
Cl1 Pd1 I1 1.5(4) 2_666 2_666
Cl1 Pd1 I1 178.5(3) . 2_666
C1 Pd1 I1 89.39(18) . .
C1 Pd1 I1 90.61(18) 2_666 .
Cl1 Pd1 I1 178.5(4) 2_666 .
Cl1 Pd1 I1 1.5(3) . .
I1 Pd1 I1 180.000(1) 2_666 .
C1 N1 C2 112.0(3) . .
C1 N1 C4 126.9(3) . .
C2 N1 C4 120.8(3) . .
C1 N2 C3 111.5(3) . .
C1 N2 C14 125.9(3) . .
C3 N2 C14 122.6(3) . .
C4 N3 C6 120.2(3) . .
N2 C1 N1 103.0(3) . .
N2 C1 Pd1 127.8(3) . .
N1 C1 Pd1 129.0(3) . .
C3 C2 N1 105.6(3) . .
C2 C3 N2 108.0(3) . .
N3 C4 N1 114.2(3) . .
N3 C4 C5 128.7(3) . .
N1 C4 C5 116.9(3) . .
C11 C6 C7 121.8(3) . .
C11 C6 N3 120.0(4) . .
C7 C6 N3 117.7(3) . .
C8 C7 C6 117.7(4) . .
C8 C7 C12 122.2(4) . .
C6 C7 C12 120.1(4) . .
C9 C8 C7 121.5(4) . .
C10 C9 C8 119.4(4) . .
C9 C10 C11 121.5(4) . .
C10 C11 C6 117.9(4) . .
C10 C11 C13 122.2(4) . .
C6 C11 C13 119.9(4) . .
C15 C14 C19 123.1(4) . .
C15 C14 N2 118.0(4) . .
C19 C14 N2 118.8(4) . .
C14 C15 C16 116.9(4) . .
C14 C15 C20 123.1(4) . .
C16 C15 C20 119.9(4) . .
C17 C16 C15 122.1(4) . .
C18 C17 C16 118.2(4) . .
C18 C17 C21 121.8(5) . .
C16 C17 C21 120.0(5) . .
C17 C18 C19 122.5(4) . .
C18 C19 C14 117.1(4) . .
C18 C19 C22 120.6(4) . .
C14 C19 C22 122.3(4) . .

loop_
_geom_bond_atom_site_label_1
_geom_bond_atom_site_label_2
_geom_bond_distance
_geom_bond_site_symmetry_2
Cl1 Pd1 2.413(10) .
I1 Pd1 2.658(9) .
Pd1 C1 2.027(4) .
Pd1 C1 2.027(4) 2_666
Pd1 Cl1 2.413(10) 2_666
Pd1 I1 2.658(9) 2_666
N1 C1 1.367(5) .
N1 C2 1.394(5) .
N1 C4 1.445(5) .
N2 C1 1.359(5) .
N2 C3 1.381(5) .
N2 C14 1.456(5) .
N3 C4 1.252(5) .
N3 C6 1.431(5) .
C2 C3 1.334(5) .
C4 C5 1.485(5) .
C6 C11 1.396(5) .
C6 C7 1.404(6) .
C7 C8 1.391(5) .
C7 C12 1.503(6) .
C8 C9 1.383(6) .
C9 C10 1.382(6) .
C10 C11 1.389(5) .
C11 C13 1.504(6) .
C14 C15 1.390(6) .
C14 C19 1.391(6) .
C15 C16 1.397(6) .
C15 C20 1.506(6) .
C16 C17 1.388(6) .
C17 C18 1.381(6) .
C17 C21 1.519(6) .
C18 C19 1.389(6) .
C19 C22 1.497(6) .
